data_1519789
loop_
_publ_author_name
'Tomkinson, N'
'Coles, Simon J.'

_publ_section_title
;
 C14H15N2O2 . PF6
;
_journal_name_full 'Crystal Structure Report Archive'
_journal_page_first 349
_journal_year 2007
_chemical_formula_sum 'C14 H15 F6 N2 O2 P'
_chemical_formula_weight 388.25
_space_group_IT_number 14
_symmetry_cell_setting monoclinic
_symmetry_space_group_name_Hall '-P 2yn'
_symmetry_space_group_name_H-M 'P 1 21/n 1'
_atom_sites_solution_hydrogens geom
_atom_sites_solution_primary direct
_atom_sites_solution_secondary difmap
_cell_angle_alpha 90.000(5)
_cell_angle_beta 99.445(5)
_cell_angle_gamma 90.000(5)
_cell_formula_units_Z 4
_cell_length_a 7.916(5)
_cell_length_b 9.901(5)
_cell_length_c 20.661(5)
_cell_measurement_reflns_used 96635
_cell_measurement_temperature 120(2)
_cell_measurement_theta_max 27.48
_cell_measurement_theta_min 2.91
_cell_volume 1597.4(13)
_computing_cell_refinement 'DENZO, COLLECT'
_computing_data_reduction 'DENZO, COLLECT'
_computing_molecular_graphics 'PLATON (Spek, 2003)'
_computing_structure_refinement 'SHELXL-97 (Sheldrick, 1997)'
_computing_structure_solution 'SHELXS-97 (Sheldrick, 1997)'
_diffrn_ambient_temperature 120(2)
_diffrn_detector_area_resol_mean 9.091
_diffrn_measured_fraction_theta_full 0.991
_diffrn_measured_fraction_theta_max 0.991
_diffrn_measurement_device_type 'Bruker-Nonius KappaCCD Area Detector'
_diffrn_measurement_method '\f and \w scans'
_diffrn_radiation_monochromator graphite
_diffrn_radiation_source 'Bruker-Nonius FR591 rotating anode'
_diffrn_radiation_type MoK\a
_diffrn_radiation_wavelength 0.71073
_diffrn_reflns_av_R_equivalents 0.2237
_diffrn_reflns_av_sigmaI/netI 0.1675
_diffrn_reflns_limit_h_max 10
_diffrn_reflns_limit_h_min -9
_diffrn_reflns_limit_k_max 12
_diffrn_reflns_limit_k_min -12
_diffrn_reflns_limit_l_max 26
_diffrn_reflns_limit_l_min -26
_diffrn_reflns_number 25553
_diffrn_reflns_theta_full 27.50
_diffrn_reflns_theta_max 27.50
_diffrn_reflns_theta_min 2.87
_exptl_absorpt_coefficient_mu 0.249
_exptl_absorpt_correction_T_max 0.9901
_exptl_absorpt_correction_T_min 0.9519
_exptl_absorpt_correction_type multi-scan
_exptl_absorpt_process_details 'SADABS V2.10 (Sheldrick, G.M., 2003)'
_exptl_crystal_colour colourless
_exptl_crystal_density_diffrn 1.614
_exptl_crystal_density_method 'not measured'
_exptl_crystal_description rod
_exptl_crystal_F_000 792
_exptl_crystal_size_max 0.20
_exptl_crystal_size_mid 0.04
_exptl_crystal_size_min 0.04
_refine_diff_density_max 0.720
_refine_diff_density_min -0.451
_refine_diff_density_rms 0.114
_refine_ls_extinction_method none
_refine_ls_goodness_of_fit_ref 1.042
_refine_ls_hydrogen_treatment constr
_refine_ls_matrix_type full
_refine_ls_number_parameters 226
_refine_ls_number_reflns 3630
_refine_ls_number_restraints 0
_refine_ls_restrained_S_all 1.042
_refine_ls_R_factor_all 0.2326
_refine_ls_R_factor_gt 0.1137
_refine_ls_shift/su_max 0.010
_refine_ls_shift/su_mean 0.003
_refine_ls_structure_factor_coef Fsqd
_refine_ls_weighting_details 'calc w=1/[\s^2^(Fo^2^)+(0.1824P)^2^+2.6400P] where P=(Fo^2^+2Fc^2^)/3'
_refine_ls_weighting_scheme calc
_refine_ls_wR_factor_gt 0.3083
_refine_ls_wR_factor_ref 0.3783
_reflns_number_gt 1566
_reflns_number_total 3630
_reflns_threshold_expression >2sigma(I)
_cod_data_source_file eCrystal-349.cif
_cod_data_source_block 2007src1029
_cod_depositor_comments
;
Citation :
Tomkinson, N and Coles, Simon J. (2007) 
University of Southampton, Crystal Structure Report Archive. 
(doi:10.5258/ecrystals/349)

More at:
http://ecrystals.chem.soton.ac.uk/349/

The following automatic conversions were performed:

'_symmetry_cell_setting' value 'Monoclinic' changed to 'monoclinic'
according to the built-in table from CIF Core dictionary named
'cif_core.dic' version 2.4.1 from 2010-06-29.

Automatic conversion script
Id: cif_fix_values 3392 2015-05-12 13:50:21Z andrius 
;
_cod_original_sg_symbol_H-M P2(1)/n
_cod_database_code 1519789

loop_
_symmetry_equiv_pos_as_xyz
'x, y, z'
'-x+1/2, y+1/2, -z+1/2'
'-x, -y, -z'
'x-1/2, -y-1/2, z-1/2'

loop_
_atom_site_label
_atom_site_type_symbol
_atom_site_fract_x
_atom_site_fract_y
_atom_site_fract_z
_atom_site_U_iso_or_equiv
_atom_site_adp_type
_atom_site_occupancy
_atom_site_symmetry_multiplicity
_atom_site_calc_flag
_atom_site_refinement_flags
_atom_site_disorder_assembly
_atom_site_disorder_group
C1 C 0.5260(10) 0.0857(7) 0.4109(3) 0.0480(18) Uani 1 1 d . . .
H1A H 0.4744 0.1011 0.4508 0.058 Uiso 1 1 calc R . .
H1B H 0.6499 0.1059 0.4222 0.058 Uiso 1 1 calc R . .
C2 C 0.5051(9) -0.0609(8) 0.3923(3) 0.0437(17) Uani 1 1 d . . .
C3 C 0.4624(10) -0.2428(8) 0.3099(4) 0.055(2) Uani 1 1 d . . .
H3A H 0.4390 -0.2543 0.2622 0.082 Uiso 1 1 calc R . .
H3B H 0.3702 -0.2843 0.3294 0.082 Uiso 1 1 calc R . .
H3C H 0.5715 -0.2862 0.3276 0.082 Uiso 1 1 calc R . .
C4 C 0.4514(8) -0.0001(8) 0.2759(4) 0.0460(18) Uani 1 1 d . . .
C5 C 0.4805(10) 0.1460(8) 0.2945(3) 0.0487(18) Uani 1 1 d . . .
H5A H 0.6002 0.1700 0.2910 0.058 Uiso 1 1 calc R . .
H5B H 0.4043 0.2023 0.2625 0.058 Uiso 1 1 calc R . .
C6 C 0.3753(9) 0.2893(7) 0.3724(3) 0.0425(17) Uani 1 1 d . . .
H6 H 0.3328 0.3438 0.3355 0.051 Uiso 1 1 calc R . .
C7 C 0.3491(9) 0.3388(8) 0.4347(3) 0.0480(19) Uani 1 1 d . . .
H7 H 0.3881 0.2886 0.4735 0.058 Uiso 1 1 calc R . .
C8 C 0.2670(9) 0.4596(8) 0.4380(3) 0.0445(17) Uani 1 1 d . . .
H8 H 0.2310 0.5059 0.3978 0.053 Uiso 1 1 calc R . .
C9 C 0.2301(9) 0.5233(7) 0.4973(3) 0.0439(17) Uani 1 1 d . . .
C10 C 0.1493(9) 0.6471(8) 0.4921(3) 0.0476(18) Uani 1 1 d . . .
H10 H 0.1227 0.6891 0.4503 0.057 Uiso 1 1 calc R . .
C11 C 0.1060(10) 0.7113(8) 0.5467(4) 0.0526(19) Uani 1 1 d . . .
H11 H 0.0521 0.7973 0.5424 0.063 Uiso 1 1 calc R . .
C12 C 0.1421(10) 0.6492(9) 0.6074(4) 0.058(2) Uani 1 1 d . . .
H12 H 0.1118 0.6919 0.6451 0.070 Uiso 1 1 calc R . .
C13 C 0.2209(10) 0.5269(9) 0.6129(4) 0.053(2) Uani 1 1 d . . .
H13 H 0.2464 0.4855 0.6549 0.064 Uiso 1 1 calc R . .
C14 C 0.2654(9) 0.4605(8) 0.5587(4) 0.0521(19) Uani 1 1 d . . .
H14 H 0.3187 0.3743 0.5634 0.062 Uiso 1 1 calc R . .
N1 N 0.4499(7) 0.1793(6) 0.3606(2) 0.0426(14) Uani 1 1 d . . .
N2 N 0.4723(7) -0.0963(6) 0.3261(3) 0.0437(14) Uani 1 1 d . . .
O1 O 0.5229(6) -0.1474(5) 0.4343(2) 0.0509(13) Uani 1 1 d . . .
O2 O 0.4221(6) -0.0330(5) 0.2185(2) 0.0494(13) Uani 1 1 d . . .
F1 F -0.1148(6) -0.0565(6) 0.3885(2) 0.0789(16) Uani 1 1 d . . .
F2 F -0.1316(7) 0.0780(5) 0.3021(3) 0.0919(18) Uani 1 1 d . . .
F3 F -0.1659(6) -0.1421(6) 0.2864(2) 0.0784(16) Uani 1 1 d . . .
F4 F 0.0708(6) -0.0423(5) 0.2630(2) 0.0664(14) Uani 1 1 d . . .
F5 F 0.0870(7) -0.1800(5) 0.3480(2) 0.0775(16) Uani 1 1 d . . .
F6 F 0.1222(7) 0.0428(7) 0.3648(3) 0.109(2) Uani 1 1 d . . .
P1 P -0.0222(2) -0.0501(2) 0.32626(10) 0.0501(7) Uani 1 1 d . . .

loop_
_atom_site_aniso_label
_atom_site_aniso_U_11
_atom_site_aniso_U_22
_atom_site_aniso_U_33
_atom_site_aniso_U_23
_atom_site_aniso_U_13
_atom_site_aniso_U_12
C1 0.051(4) 0.047(5) 0.045(4) -0.005(3) 0.007(3) 0.001(4)
C2 0.041(4) 0.050(5) 0.043(4) -0.001(4) 0.012(3) -0.001(3)
C3 0.059(5) 0.057(5) 0.049(4) -0.001(4) 0.012(4) 0.002(4)
C4 0.032(4) 0.058(5) 0.050(5) 0.003(4) 0.012(3) -0.004(3)
C5 0.060(4) 0.055(5) 0.032(4) 0.001(3) 0.010(3) 0.003(4)
C6 0.047(4) 0.038(4) 0.041(4) -0.002(3) 0.005(3) -0.005(3)
C7 0.043(4) 0.058(5) 0.044(4) 0.000(3) 0.010(3) 0.000(4)
C8 0.044(4) 0.048(5) 0.042(4) 0.004(3) 0.008(3) 0.000(3)
C9 0.042(4) 0.046(5) 0.043(4) -0.002(3) 0.007(3) 0.000(3)
C10 0.048(4) 0.053(5) 0.043(4) 0.000(3) 0.011(3) -0.002(4)
C11 0.054(4) 0.048(5) 0.057(5) -0.003(4) 0.011(3) 0.002(4)
C12 0.056(5) 0.063(6) 0.058(5) -0.012(4) 0.015(4) -0.006(4)
C13 0.051(4) 0.069(6) 0.041(4) -0.006(4) 0.009(3) 0.001(4)
C14 0.038(4) 0.060(5) 0.058(5) -0.003(4) 0.009(3) 0.002(4)
N1 0.040(3) 0.052(4) 0.036(3) 0.000(3) 0.008(2) -0.005(3)
N2 0.043(3) 0.049(4) 0.039(3) -0.002(3) 0.008(2) -0.007(3)
O1 0.055(3) 0.050(3) 0.050(3) 0.007(3) 0.012(2) 0.007(2)
O2 0.049(3) 0.062(4) 0.037(3) -0.006(2) 0.008(2) -0.005(2)
F1 0.064(3) 0.119(5) 0.059(3) -0.007(3) 0.024(2) -0.005(3)
F2 0.084(4) 0.065(4) 0.134(5) 0.013(3) 0.040(3) 0.029(3)
F3 0.049(3) 0.099(4) 0.090(4) -0.034(3) 0.020(2) -0.010(3)
F4 0.071(3) 0.066(3) 0.069(3) 0.011(2) 0.029(2) 0.005(2)
F5 0.091(4) 0.073(4) 0.071(3) 0.021(3) 0.022(3) 0.027(3)
F6 0.061(3) 0.150(6) 0.123(5) -0.084(4) 0.031(3) -0.040(4)
P1 0.0431(11) 0.0537(14) 0.0561(13) -0.0070(9) 0.0160(9) 0.0015(9)

loop_
_atom_type_symbol
_atom_type_description
_atom_type_scat_dispersion_real
_atom_type_scat_dispersion_imag
_atom_type_scat_source
C C 0.0033 0.0016 'International Tables Vol C Tables 4.2.6.8 and 6.1.1.4'
H H 0.0000 0.0000 'International Tables Vol C Tables 4.2.6.8 and 6.1.1.4'
N N 0.0061 0.0033 'International Tables Vol C Tables 4.2.6.8 and 6.1.1.4'
O O 0.0106 0.0060 'International Tables Vol C Tables 4.2.6.8 and 6.1.1.4'
F F 0.0171 0.0103 'International Tables Vol C Tables 4.2.6.8 and 6.1.1.4'
P P 0.1023 0.0942 'International Tables Vol C Tables 4.2.6.8 and 6.1.1.4'

loop_
_geom_angle_atom_site_label_1
_geom_angle_atom_site_label_2
_geom_angle_atom_site_label_3
_geom_angle
_geom_angle_site_symmetry_1
_geom_angle_site_symmetry_3
N1 C1 C2 114.8(6) . .
O1 C2 N2 120.3(7) . .
O1 C2 C1 120.3(6) . .
N2 C2 C1 119.3(6) . .
O2 C4 N2 121.4(7) . .
O2 C4 C5 120.2(7) . .
N2 C4 C5 118.1(6) . .
N1 C5 C4 114.4(6) . .
N1 C6 C7 127.2(7) . .
C8 C7 C6 119.1(7) . .
C7 C8 C9 125.9(7) . .
C10 C9 C14 119.1(7) . .
C10 C9 C8 118.5(6) . .
C14 C9 C8 122.4(7) . .
C9 C10 C11 121.2(7) . .
C12 C11 C10 119.5(7) . .
C13 C12 C11 119.7(7) . .
C12 C13 C14 121.8(7) . .
C13 C14 C9 118.7(8) . .
C6 N1 C1 124.0(6) . .
C6 N1 C5 121.4(6) . .
C1 N1 C5 114.4(6) . .
C2 N2 C4 122.4(6) . .
C2 N2 C3 117.4(6) . .
C4 N2 C3 120.2(6) . .
F2 P1 F5 178.1(3) . .
F2 P1 F6 90.3(4) . .
F5 P1 F6 90.8(4) . .
F2 P1 F3 89.3(3) . .
F5 P1 F3 89.6(3) . .
F6 P1 F3 178.9(3) . .
F2 P1 F1 89.2(3) . .
F5 P1 F1 92.4(3) . .
F6 P1 F1 90.4(3) . .
F3 P1 F1 90.6(3) . .
F2 P1 F4 90.3(3) . .
F5 P1 F4 88.1(3) . .
F6 P1 F4 89.5(3) . .
F3 P1 F4 89.4(3) . .
F1 P1 F4 179.5(3) . .

loop_
_geom_bond_atom_site_label_1
_geom_bond_atom_site_label_2
_geom_bond_distance
_geom_bond_site_symmetry_2
C1 N1 1.448(9) .
C1 C2 1.503(10) .
C2 O1 1.211(8) .
C2 N2 1.395(9) .
C3 N2 1.487(10) .
C4 O2 1.214(8) .
C4 N2 1.397(9) .
C4 C5 1.505(11) .
C5 N1 1.465(8) .
C6 N1 1.281(9) .
C6 C7 1.424(9) .
C7 C8 1.368(10) .
C8 C9 1.448(10) .
C9 C10 1.379(10) .
C9 C14 1.401(11) .
C10 C11 1.386(10) .
C11 C12 1.385(11) .
C12 C13 1.359(11) .
C13 C14 1.392(10) .
F1 P1 1.582(5) .
F2 P1 1.570(6) .
F3 P1 1.579(5) .
F4 P1 1.604(5) .
F5 P1 1.573(5) .
F6 P1 1.577(5) .
